data_7007892
loop_
_publ_author_name
'Mohr, Fabian'
'Cerrada, Elena'
'Laguna, Mariano'

_publ_section_title
;
 Synthesis and coordination chemistry of an alkyne functionalised
 bis(pyrazolyl)methane ligand.
;
_journal_issue 47
_journal_name_full 'Dalton transactions (Cambridge, England : 2003)'
_journal_page_first 5567
_journal_page_last 5573
_journal_paper_doi 10.1039/b613311h
_journal_year 2006
_chemical_formula_sum 'C16 H14 Cl2 Co N4 O'
_chemical_formula_weight 408.14
_chemical_name_systematic
;
?
;
_space_group_IT_number 2
_symmetry_cell_setting triclinic
_symmetry_space_group_name_Hall '-P 1'
_symmetry_space_group_name_H-M 'P -1'
_atom_sites_solution_hydrogens geom
_atom_sites_solution_primary direct
_atom_sites_solution_secondary difmap
_audit_creation_method SHELXL-97
_cell_angle_alpha 95.643(2)
_cell_angle_beta 97.344(2)
_cell_angle_gamma 108.028(2)
_cell_formula_units_Z 2
_cell_length_a 8.2354(9)
_cell_length_b 9.3496(11)
_cell_length_c 11.5484(13)
_cell_measurement_temperature 293(2)
_cell_volume 829.60(16)
_computing_cell_refinement 'BRUKER SMART'
_computing_data_collection 'BRUKER SMART'
_computing_data_reduction 'BRUKER SHELXTL'
_computing_molecular_graphics 'BRUKER SHELXTL'
_computing_publication_material 'CIFTAB (Sheldrick, 1197)'
_computing_structure_refinement 'SHELXL-97 (Sheldrick, 1997)'
_computing_structure_solution 'SHELXS-97 (Sheldrick, 1990)'
_diffrn_ambient_temperature 100(2)
_diffrn_measured_fraction_theta_full 0.939
_diffrn_measured_fraction_theta_max 0.939
_diffrn_measurement_device_type 'CCD area Detector'
_diffrn_measurement_method 'Phi and Omega Scans'
_diffrn_radiation_monochromator graphite
_diffrn_radiation_source 'fine-focus sealed tube'
_diffrn_radiation_type MoK\a
_diffrn_radiation_wavelength 0.71073
_diffrn_reflns_av_R_equivalents 0.0387
_diffrn_reflns_av_sigmaI/netI 0.1009
_diffrn_reflns_limit_h_max 10
_diffrn_reflns_limit_h_min -10
_diffrn_reflns_limit_k_max 12
_diffrn_reflns_limit_k_min -11
_diffrn_reflns_limit_l_max 14
_diffrn_reflns_limit_l_min -15
_diffrn_reflns_number 7492
_diffrn_reflns_theta_full 28.25
_diffrn_reflns_theta_max 28.25
_diffrn_reflns_theta_min 1.80
_exptl_absorpt_coefficient_mu 1.367
_exptl_absorpt_correction_T_max 0.934472
_exptl_absorpt_correction_T_min 0.738704
_exptl_absorpt_correction_type 'multi-scan correction'
_exptl_crystal_colour blue
_exptl_crystal_density_diffrn 1.634
_exptl_crystal_density_method 'not measured'
_exptl_crystal_description block
_exptl_crystal_F_000 414
_exptl_crystal_size_max 0.128
_exptl_crystal_size_mid 0.106
_exptl_crystal_size_min 0.067
_refine_diff_density_max 0.674
_refine_diff_density_min -0.481
_refine_diff_density_rms 0.095
_refine_ls_extinction_method none
_refine_ls_goodness_of_fit_ref 0.864
_refine_ls_hydrogen_treatment mixed
_refine_ls_matrix_type full
_refine_ls_number_parameters 273
_refine_ls_number_reflns 3851
_refine_ls_number_restraints 0
_refine_ls_restrained_S_all 0.864
_refine_ls_R_factor_all 0.0680
_refine_ls_R_factor_gt 0.0462
_refine_ls_shift/su_max 0.077
_refine_ls_shift/su_mean 0.000
_refine_ls_structure_factor_coef Fsqd
_refine_ls_weighting_details 'calc w=1/[\s^2^(Fo^2^)+(0.0220P)^2^+0.0000P] where P=(Fo^2^+2Fc^2^)/3'
_refine_ls_weighting_scheme calc
_refine_ls_wR_factor_gt 0.0760
_refine_ls_wR_factor_ref 0.0832
_reflns_number_gt 2759
_reflns_number_total 3851
_reflns_threshold_expression >2sigma(I)
_cod_data_source_file b613311h.txt
_cod_data_source_block ele78as
_cod_depositor_comments
;
The following automatic conversions were performed:
'_symmetry_cell_setting' value 'Triclinic' changed to 'triclinic'
according to '/home/saulius/struct/CIF-dictionaries/cif_core.dic'
dictionary named 'cif_core.dic' version 2.4.1 from 2010-06-29.

Automatic conversion script
Id: cif_fix_enum 1527 2010-12-29 10:47:43Z saulius 
;
_cod_original_sg_symbol_H-M P-1
_cod_database_code 7007892

loop_
_symmetry_equiv_pos_as_xyz
'x, y, z'
'-x, -y, -z'

loop_
_atom_site_label
_atom_site_type_symbol
_atom_site_fract_x
_atom_site_fract_y
_atom_site_fract_z
_atom_site_U_iso_or_equiv
_atom_site_adp_type
_atom_site_occupancy
_atom_site_symmetry_multiplicity
_atom_site_calc_flag
_atom_site_refinement_flags
_atom_site_disorder_assembly
_atom_site_disorder_group
Co1 Co 0.15346(6) 0.10666(5) 0.13210(4) 0.01570(13) Uani 1 1 d . . .
Cl1 Cl -0.00876(10) 0.18252(10) 0.25410(7) 0.0212(2) Uani 1 1 d . . .
Cl2 Cl 0.09757(10) 0.15392(9) -0.06086(7) 0.01731(19) Uani 1 1 d . . .
N1 N 0.3101(3) -0.0245(3) 0.1300(2) 0.0153(6) Uani 1 1 d . . .
N2 N 0.3810(3) 0.2989(3) 0.1822(2) 0.0152(6) Uani 1 1 d . . .
O1 O 0.6633(3) 0.3726(3) 0.46948(19) 0.0258(6) Uani 1 1 d . . .
N3 N 0.4757(3) 0.0188(3) 0.1914(2) 0.0133(6) Uani 1 1 d . . .
N4 N 0.5367(3) 0.2855(3) 0.2260(2) 0.0148(6) Uani 1 1 d . . .
C1 C 0.5632(4) -0.0709(4) 0.1525(3) 0.0153(7) Uani 1 1 d . . .
H1 H 0.672(4) -0.056(4) 0.179(3) 0.019(10) Uiso 1 1 d . . .
C2 C 0.4534(4) -0.1778(4) 0.0642(3) 0.0165(7) Uani 1 1 d . . .
H2 H 0.477(4) -0.254(3) 0.022(3) 0.010(8) Uiso 1 1 d . . .
C3 C 0.3007(4) -0.1455(4) 0.0529(3) 0.0160(7) Uani 1 1 d . . .
H3 H 0.192(4) -0.198(3) 0.003(3) 0.018(9) Uiso 1 1 d . . .
C4 C 0.4218(5) 0.4336(4) 0.1446(3) 0.0179(8) Uani 1 1 d . . .
H4 H 0.338(4) 0.471(3) 0.114(2) 0.005(8) Uiso 1 1 d . . .
C5 C 0.6007(5) 0.5061(4) 0.1639(3) 0.0192(8) Uani 1 1 d . . .
H5 H 0.662(4) 0.596(3) 0.142(2) 0.009(8) Uiso 1 1 d . . .
C6 C 0.6687(5) 0.4078(4) 0.2157(3) 0.0180(8) Uani 1 1 d . . .
H6 H 0.784(4) 0.403(3) 0.239(3) 0.014(9) Uiso 1 1 d . . .
C7 C 0.5433(4) 0.1528(4) 0.2808(3) 0.0145(7) Uani 1 1 d . . .
H7 H 0.664(3) 0.165(3) 0.301(2) 0.000(7) Uiso 1 1 d . . .
C8 C 0.4507(4) 0.1406(4) 0.3869(3) 0.0156(7) Uani 1 1 d . . .
C9 C 0.5157(4) 0.2608(4) 0.4821(3) 0.0196(8) Uani 1 1 d . . .
C10 C 0.4306(5) 0.2601(5) 0.5776(3) 0.0255(9) Uani 1 1 d . . .
H10 H 0.475(4) 0.342(3) 0.638(3) 0.015(9) Uiso 1 1 d . . .
C11 C 0.2830(5) 0.1390(5) 0.5810(3) 0.0266(9) Uani 1 1 d . . .
H11 H 0.212(4) 0.137(4) 0.642(3) 0.027(10) Uiso 1 1 d . . .
C12 C 0.2249(5) 0.0168(5) 0.4928(3) 0.0253(9) Uani 1 1 d . . .
H12 H 0.132(4) -0.067(4) 0.501(3) 0.032(11) Uiso 1 1 d . . .
C13 C 0.3094(4) 0.0181(4) 0.3955(3) 0.0203(8) Uani 1 1 d . . .
H13 H 0.263(4) -0.069(4) 0.336(3) 0.026(10) Uiso 1 1 d . . .
C14 C 0.7551(6) 0.4837(4) 0.5706(3) 0.0294(10) Uani 1 1 d . . .
H15 H 0.839(4) 0.556(4) 0.541(3) 0.024(10) Uiso 1 1 d . . .
H14 H 0.670(4) 0.526(3) 0.598(3) 0.014(9) Uiso 1 1 d . . .
C15 C 0.8356(5) 0.4176(4) 0.6628(3) 0.0273(9) Uani 1 1 d . . .
C16 C 0.8992(5) 0.3647(5) 0.7366(4) 0.0349(10) Uani 1 1 d . . .
H16 H 0.941(5) 0.322(5) 0.790(4) 0.059(15) Uiso 1 1 d . . .

loop_
_atom_site_aniso_label
_atom_site_aniso_U_11
_atom_site_aniso_U_22
_atom_site_aniso_U_33
_atom_site_aniso_U_23
_atom_site_aniso_U_13
_atom_site_aniso_U_12
Co1 0.0148(3) 0.0182(3) 0.0136(2) 0.00115(19) 0.00126(19) 0.0055(2)
Cl1 0.0161(4) 0.0245(5) 0.0197(4) -0.0040(4) 0.0032(3) 0.0039(4)
Cl2 0.0152(4) 0.0191(4) 0.0154(4) 0.0023(3) 0.0004(3) 0.0034(3)
N1 0.0106(14) 0.0202(16) 0.0110(14) 0.0007(12) -0.0014(11) 0.0011(12)
N2 0.0136(15) 0.0168(15) 0.0142(15) -0.0015(12) 0.0019(12) 0.0050(12)
O1 0.0311(15) 0.0213(14) 0.0144(13) -0.0032(11) -0.0038(11) -0.0018(12)
N3 0.0137(14) 0.0149(15) 0.0099(14) 0.0000(11) -0.0002(11) 0.0040(12)
N4 0.0152(15) 0.0138(15) 0.0124(14) -0.0012(12) 0.0006(12) 0.0021(12)
C1 0.0147(18) 0.0204(19) 0.0130(17) 0.0043(14) 0.0025(14) 0.0082(15)
C2 0.0201(19) 0.0152(18) 0.0155(18) 0.0017(14) 0.0025(15) 0.0079(15)
C3 0.0166(18) 0.0176(18) 0.0126(17) 0.0024(14) 0.0019(14) 0.0038(15)
C4 0.021(2) 0.0186(19) 0.0135(18) 0.0006(14) 0.0021(15) 0.0068(16)
C5 0.023(2) 0.0158(19) 0.0154(18) 0.0005(15) 0.0060(15) 0.0013(16)
C6 0.0157(19) 0.0187(19) 0.0155(18) 0.0011(15) 0.0024(15) 0.0002(15)
C7 0.0134(18) 0.0148(18) 0.0115(17) -0.0012(13) -0.0025(14) 0.0019(14)
C8 0.0153(18) 0.0199(19) 0.0117(17) 0.0015(14) -0.0012(14) 0.0073(15)
C9 0.0232(19) 0.0193(19) 0.0160(18) 0.0025(15) -0.0012(15) 0.0082(16)
C10 0.037(2) 0.031(2) 0.0112(18) -0.0009(17) 0.0002(17) 0.018(2)
C11 0.029(2) 0.047(3) 0.0149(19) 0.0104(18) 0.0078(17) 0.024(2)
C12 0.017(2) 0.040(3) 0.020(2) 0.0129(18) 0.0024(16) 0.0080(18)
C13 0.0168(19) 0.026(2) 0.0159(19) 0.0044(16) -0.0027(15) 0.0061(16)
C14 0.036(3) 0.021(2) 0.020(2) -0.0063(17) -0.0098(19) 0.0018(19)
C15 0.031(2) 0.018(2) 0.025(2) -0.0023(16) -0.0054(17) 0.0026(17)
C16 0.029(2) 0.028(2) 0.040(3) 0.007(2) -0.005(2) 0.0019(19)

loop_
_atom_type_symbol
_atom_type_description
_atom_type_scat_dispersion_real
_atom_type_scat_dispersion_imag
_atom_type_scat_source
C C 0.0033 0.0016 'International Tables Vol C Tables 4.2.6.8 and 6.1.1.4'
H H 0.0000 0.0000 'International Tables Vol C Tables 4.2.6.8 and 6.1.1.4'
N N 0.0061 0.0033 'International Tables Vol C Tables 4.2.6.8 and 6.1.1.4'
O O 0.0106 0.0060 'International Tables Vol C Tables 4.2.6.8 and 6.1.1.4'
Cl Cl 0.1484 0.1585 'International Tables Vol C Tables 4.2.6.8 and 6.1.1.4'
Co Co 0.3494 0.9721 'International Tables Vol C Tables 4.2.6.8 and 6.1.1.4'

loop_
_geom_angle_atom_site_label_1
_geom_angle_atom_site_label_2
_geom_angle_atom_site_label_3
_geom_angle
_geom_angle_site_symmetry_1
_geom_angle_site_symmetry_3
_geom_angle_publ_flag
N1 Co1 N2 87.65(10) . . ?
N1 Co1 Cl1 138.93(8) . . ?
N2 Co1 Cl1 97.27(7) . . ?
N1 Co1 Cl2 106.31(8) . . ?
N2 Co1 Cl2 94.88(7) . . ?
Cl1 Co1 Cl2 113.78(4) . . ?
N1 Co1 Cl2 84.08(8) . 2 ?
N2 Co1 Cl2 171.42(7) . 2 ?
Cl1 Co1 Cl2 90.50(3) . 2 ?
Cl2 Co1 Cl2 85.25(3) . 2 ?
Co1 Cl2 Co1 94.75(3) . 2 ?
C3 N1 N3 103.5(3) . . ?
C3 N1 Co1 130.2(2) . . ?
N3 N1 Co1 124.3(2) . . ?
C4 N2 N4 104.4(3) . . ?
C4 N2 Co1 129.8(2) . . ?
N4 N2 Co1 121.9(2) . . ?
C9 O1 C14 118.1(3) . . ?
C1 N3 N1 111.6(3) . . ?
C1 N3 C7 126.8(3) . . ?
N1 N3 C7 121.5(3) . . ?
C6 N4 N2 111.5(3) . . ?
C6 N4 C7 128.3(3) . . ?
N2 N4 C7 120.2(3) . . ?
N3 C1 C2 107.4(3) . . ?
C1 C2 C3 105.5(3) . . ?
N1 C3 C2 112.1(3) . . ?
N2 C4 C5 111.5(3) . . ?
C6 C5 C4 104.9(3) . . ?
N4 C6 C5 107.7(3) . . ?
N3 C7 N4 108.8(2) . . ?
N3 C7 C8 113.7(3) . . ?
N4 C7 C8 111.0(3) . . ?
C13 C8 C9 118.7(3) . . ?
C13 C8 C7 123.6(3) . . ?
C9 C8 C7 117.7(3) . . ?
O1 C9 C10 125.1(3) . . ?
O1 C9 C8 114.8(3) . . ?
C10 C9 C8 120.1(3) . . ?
C9 C10 C11 119.7(3) . . ?
C12 C11 C10 120.7(4) . . ?
C11 C12 C13 119.5(4) . . ?
C8 C13 C12 120.9(3) . . ?
O1 C14 C15 112.1(3) . . ?
C16 C15 C14 179.7(5) . . ?

loop_
_geom_bond_atom_site_label_1
_geom_bond_atom_site_label_2
_geom_bond_distance
_geom_bond_site_symmetry_2
_geom_bond_publ_flag
Co1 N1 2.037(3) . ?
Co1 N2 2.124(3) . ?
Co1 Cl1 2.2680(9) . ?
Co1 Cl2 2.3303(9) . ?
Co1 Cl2 2.6343(9) 2 ?
Cl2 Co1 2.6343(9) 2 ?
N1 C3 1.344(4) . ?
N1 N3 1.372(3) . ?
N2 C4 1.330(4) . ?
N2 N4 1.365(3) . ?
O1 C9 1.371(4) . ?
O1 C14 1.436(4) . ?
N3 C1 1.343(4) . ?
N3 C7 1.453(4) . ?
N4 C6 1.339(4) . ?
N4 C7 1.459(4) . ?
C1 C2 1.365(4) . ?
C2 C3 1.376(4) . ?
C4 C5 1.396(5) . ?
C5 C6 1.363(5) . ?
C7 C8 1.519(4) . ?
C8 C13 1.380(4) . ?
C8 C9 1.411(4) . ?
C9 C10 1.380(5) . ?
C10 C11 1.389(5) . ?
C11 C12 1.371(5) . ?
C12 C13 1.394(5) . ?
C14 C15 1.469(5) . ?
C15 C16 1.172(5) . ?
